data_7714831
loop_
_publ_author_name
'Alvarado-Castillo, Miguel A'
'Cort&#xe9;s-Mendoza, Salvador'
'Barquera-Lozada, Jos&#xe9; E'
'Delgado, Francisco'
'Toscano, Ruben A.'
'Ortega-Alfaro, M Carmen'
'L&#xf3;pez-Cort&#xe9;s, Jos&#xe9; G'

_publ_section_title
;
 Well-defined Cu(I) complexes based on [N,P]-pyrrole ligands catalyzed a
 highly endoselective 1,3-dipolar cycloaddition.
;
_journal_issue 5
_journal_name_full 'Dalton transactions (Cambridge, England : 2003)'
_journal_page_first 2231
_journal_page_last 2241
_journal_paper_doi 10.1039/d3dt03692h
_journal_volume 53
_journal_year 2024
_chemical_formula_moiety 'C32 H54 Br2 Cu2 N4 P2'
_chemical_formula_sum 'C32 H54 Br2 Cu2 N4 P2'
_chemical_formula_weight 843.63
_space_group_crystal_system monoclinic
_space_group_IT_number 14
_space_group_name_Hall '-P 2ybc'
_space_group_name_H-M_alt 'P 1 21/c 1'
_atom_sites_solution_hydrogens geom
_atom_sites_solution_primary direct
_atom_sites_solution_secondary difmap
_audit_creation_method SHELXL-2019/3
_audit_update_record
;
2023-09-18 deposited with the CCDC.	2023-12-21 downloaded from the CCDC.
;
_cell_angle_alpha 90
_cell_angle_beta 93.2040(10)
_cell_angle_gamma 90
_cell_formula_units_Z 4
_cell_length_a 8.7269(3)
_cell_length_b 16.8301(7)
_cell_length_c 24.7526(10)
_cell_measurement_reflns_used 9845
_cell_measurement_temperature 100(2)
_cell_measurement_theta_max 32.67
_cell_measurement_theta_min 2.75
_cell_volume 3629.8(2)
_computing_cell_refinement 'APEX3 v2019.1-0(Bruker, 2019)'
_computing_data_collection 'APEX3 v2019.1-0(Bruker, 2019)'
_computing_data_reduction 'SAINT V8.40A (Bruker, 2014)'
_computing_molecular_graphics 'SHELXLe (H\"ubschle et al, 2011)'
_computing_publication_material 'CIFTAB V 2013/2 (Sheldrick, 2013)'
_computing_structure_refinement 'SHELXL-2019/3 (Sheldrick, 2015)'
_computing_structure_solution 'SHELXS-2012 (Bruker, 2013)'
_diffrn_ambient_temperature 100(2)
_diffrn_detector_area_resol_mean 83.333
_diffrn_measured_fraction_theta_full 0.999
_diffrn_measured_fraction_theta_max 1.000
_diffrn_measurement_device_type 'Bruker APEX-II CCD'
_diffrn_measurement_method '\w scans'
_diffrn_radiation_monochromator 'Helios multilayer mirror'
_diffrn_radiation_type MoK\a
_diffrn_radiation_wavelength 0.71073
_diffrn_reflns_av_R_equivalents 0.0360
_diffrn_reflns_av_unetI/netI 0.0326
_diffrn_reflns_Laue_measured_fraction_full 0.999
_diffrn_reflns_Laue_measured_fraction_max 1.000
_diffrn_reflns_limit_h_max 12
_diffrn_reflns_limit_h_min -12
_diffrn_reflns_limit_k_max 24
_diffrn_reflns_limit_k_min -24
_diffrn_reflns_limit_l_max 36
_diffrn_reflns_limit_l_min -36
_diffrn_reflns_number 48837
_diffrn_reflns_point_group_measured_fraction_full 0.999
_diffrn_reflns_point_group_measured_fraction_max 1.000
_diffrn_reflns_theta_full 25.242
_diffrn_reflns_theta_max 31.506
_diffrn_reflns_theta_min 2.337
_diffrn_source 'micro-focus X-ray source'
_exptl_absorpt_coefficient_mu 3.489
_exptl_absorpt_correction_T_max 0.7464
_exptl_absorpt_correction_T_min 0.6068
_exptl_absorpt_correction_type multi-scan
_exptl_absorpt_process_details '(Sheldrick, 2012)'
_exptl_crystal_colour colourless
_exptl_crystal_density_diffrn 1.544
_exptl_crystal_description prism
_exptl_crystal_F_000 1728
_exptl_crystal_size_max 0.405
_exptl_crystal_size_mid 0.362
_exptl_crystal_size_min 0.238
_refine_diff_density_max 0.787
_refine_diff_density_min -0.460
_refine_diff_density_rms 0.080
_refine_ls_extinction_method none
_refine_ls_goodness_of_fit_ref 1.021
_refine_ls_hydrogen_treatment constr
_refine_ls_matrix_type full
_refine_ls_number_parameters 383
_refine_ls_number_reflns 12070
_refine_ls_number_restraints 0
_refine_ls_restrained_S_all 1.021
_refine_ls_R_factor_all 0.0403
_refine_ls_R_factor_gt 0.0289
_refine_ls_shift/su_max 0.003
_refine_ls_shift/su_mean 0.000
_refine_ls_structure_factor_coef Fsqd
_refine_ls_weighting_details 'w=1/[\s^2^(Fo^2^)+(0.0282P)^2^+1.7936P] where P=(Fo^2^+2Fc^2^)/3'
_refine_ls_weighting_scheme calc
_refine_ls_wR_factor_gt 0.0636
_refine_ls_wR_factor_ref 0.0668
_reflns_Friedel_coverage 0.000
_reflns_number_gt 9943
_reflns_number_total 12070
_reflns_threshold_expression 'I > 2\s(I)'
_cod_data_source_file d3dt03692h2.cif
_cod_data_source_block Compound_4d
_cod_depositor_comments 'Adding full bibliography for 7714829--7714832.cif.'
_cod_original_sg_symbol_H-M 'P 21/c'
_cod_database_code 7714831
_shelx_shelxl_version_number 2019/3
_shelx_space_group_comment
;
The symmetry employed for this shelxl refinement is uniquely defined
by the following loop, which should always be used as a source of
symmetry information in preference to the above space-group names.
They are only intended as comments.
;
_shelx_estimated_absorpt_t_min 0.332
_shelx_estimated_absorpt_t_max 0.491

loop_
_space_group_symop_operation_xyz
'x, y, z'
'-x, y+1/2, -z+1/2'
'-x, -y, -z'
'x, -y-1/2, z-1/2'

loop_
_atom_site_label
_atom_site_type_symbol
_atom_site_fract_x
_atom_site_fract_y
_atom_site_fract_z
_atom_site_U_iso_or_equiv
_atom_site_adp_type
_atom_site_occupancy
_atom_site_site_symmetry_order
_atom_site_calc_flag
_atom_site_refinement_flags_posn
_atom_site_refinement_flags_adp
_atom_site_refinement_flags_occupancy
_atom_site_disorder_assembly
_atom_site_disorder_group
Br1 Br 0.89156(2) 0.69131(2) 0.71776(2) 0.02026(4) Uani 1 1 d . . . . .
Br2 Br 0.56135(2) 0.54891(2) 0.76832(2) 0.01974(4) Uani 1 1 d . . . . .
Cu1 Cu 0.81766(2) 0.60435(2) 0.79021(2) 0.01546(5) Uani 1 1 d . . . . .
Cu2 Cu 0.64191(2) 0.62975(2) 0.69336(2) 0.01581(5) Uani 1 1 d . . . . .
P1 P 0.90317(5) 0.60916(2) 0.87489(2) 0.01130(7) Uani 1 1 d . . . . .
P2 P 0.56550(5) 0.61141(2) 0.60863(2) 0.01187(8) Uani 1 1 d . . . . .
N1 N 1.02065(16) 0.46660(8) 0.83979(6) 0.0152(3) Uani 1 1 d . . . . .
N2 N 0.98291(16) 0.48973(8) 0.78529(6) 0.0154(3) Uani 1 1 d . . . . .
C2 C 1.01151(18) 0.51842(9) 0.88279(6) 0.0137(3) Uani 1 1 d . . . . .
C3 C 1.0824(2) 0.48141(11) 0.92725(7) 0.0202(3) Uani 1 1 d . . . . .
H3 H 1.093269 0.502565 0.962842 0.024 Uiso 1 1 calc R U . . .
C4 C 1.1360(2) 0.40659(11) 0.91060(8) 0.0250(4) Uani 1 1 d . . . . .
H4 H 1.188917 0.368462 0.932963 0.030 Uiso 1 1 calc R U . . .
C5 C 1.0980(2) 0.39893(10) 0.85642(8) 0.0218(4) Uani 1 1 d . . . . .
H5 H 1.120915 0.354831 0.834312 0.026 Uiso 1 1 calc R U . . .
C6 C 1.1251(2) 0.51066(11) 0.75910(8) 0.0230(4) Uani 1 1 d . . . . .
H6A H 1.099299 0.531615 0.722787 0.034 Uiso 1 1 calc R U . . .
H6B H 1.189240 0.463183 0.756381 0.034 Uiso 1 1 calc R U . . .
H6C H 1.181280 0.551083 0.780723 0.034 Uiso 1 1 calc R U . . .
C7 C 0.9002(2) 0.42576(11) 0.75560(8) 0.0238(4) Uani 1 1 d . . . . .
H7A H 0.874591 0.442975 0.718363 0.036 Uiso 1 1 calc R U . . .
H7B H 0.805575 0.413365 0.773434 0.036 Uiso 1 1 calc R U . . .
H7C H 0.965151 0.378300 0.755219 0.036 Uiso 1 1 calc R U . . .
C8 C 0.76624(19) 0.60031(10) 0.92838(6) 0.0147(3) Uani 1 1 d . . . . .
H8 H 0.823272 0.603420 0.964500 0.018 Uiso 1 1 calc R U . . .
C9 C 0.6390(2) 0.66424(11) 0.92527(7) 0.0190(3) Uani 1 1 d . . . . .
H9A H 0.672383 0.712933 0.945048 0.023 Uiso 1 1 calc R U . . .
H9B H 0.609478 0.678219 0.887254 0.023 Uiso 1 1 calc R U . . .
C10 C 0.5067(2) 0.62371(11) 0.95241(7) 0.0219(4) Uani 1 1 d . . . . .
H10A H 0.408127 0.651126 0.943448 0.026 Uiso 1 1 calc R U . . .
H10B H 0.525394 0.622238 0.992210 0.026 Uiso 1 1 calc R U . . .
C11 C 0.5068(2) 0.54005(12) 0.92830(8) 0.0231(4) Uani 1 1 d . . . . .
H11A H 0.451864 0.539103 0.892218 0.028 Uiso 1 1 calc R U . . .
H11B H 0.457445 0.501768 0.952219 0.028 Uiso 1 1 calc R U . . .
C12 C 0.6779(2) 0.52001(10) 0.92392(7) 0.0189(3) Uani 1 1 d . . . . .
H12A H 0.694605 0.494016 0.888850 0.023 Uiso 1 1 calc R U . . .
H12B H 0.713592 0.483703 0.953474 0.023 Uiso 1 1 calc R U . . .
C13 C 1.04302(18) 0.68529(9) 0.89787(6) 0.0139(3) Uani 1 1 d . . . . .
H13 H 1.087462 0.671441 0.934784 0.017 Uiso 1 1 calc R U . . .
C14 C 1.17277(19) 0.69393(10) 0.85861(7) 0.0173(3) Uani 1 1 d . . . . .
H14A H 1.131745 0.690357 0.820585 0.021 Uiso 1 1 calc R U . . .
H14B H 1.251181 0.652014 0.865196 0.021 Uiso 1 1 calc R U . . .
C15 C 1.2416(2) 0.77683(11) 0.87062(8) 0.0217(4) Uani 1 1 d . . . . .
H15A H 1.337538 0.772312 0.893741 0.026 Uiso 1 1 calc R U . . .
H15B H 1.265011 0.803959 0.836559 0.026 Uiso 1 1 calc R U . . .
C16 C 1.1195(2) 0.82344(11) 0.90013(8) 0.0231(4) Uani 1 1 d . . . . .
H16A H 1.155580 0.834362 0.938036 0.028 Uiso 1 1 calc R U . . .
H16B H 1.096444 0.874590 0.881672 0.028 Uiso 1 1 calc R U . . .
C17 C 0.9770(2) 0.76992(10) 0.89821(8) 0.0195(3) Uani 1 1 d . . . . .
H17A H 0.910800 0.780130 0.865144 0.023 Uiso 1 1 calc R U . . .
H17B H 0.916310 0.778545 0.930328 0.023 Uiso 1 1 calc R U . . .
N21 N 0.40810(16) 0.74756(9) 0.63498(6) 0.0172(3) Uani 1 1 d . . . . .
N22 N 0.46060(17) 0.73754(9) 0.69001(6) 0.0181(3) Uani 1 1 d . . . . .
C22 C 0.44450(19) 0.69629(10) 0.59413(7) 0.0153(3) Uani 1 1 d . . . . .
C23 C 0.3740(2) 0.72575(11) 0.54694(8) 0.0212(3) Uani 1 1 d . . . . .
H23 H 0.378636 0.703202 0.511881 0.025 Uiso 1 1 calc R U . . .
C24 C 0.2938(2) 0.79544(12) 0.56014(9) 0.0260(4) Uani 1 1 d . . . . .
H24 H 0.235018 0.828137 0.535512 0.031 Uiso 1 1 calc R U . . .
C25 C 0.3156(2) 0.80730(11) 0.61417(9) 0.0252(4) Uani 1 1 d . . . . .
H25 H 0.274145 0.849606 0.634149 0.030 Uiso 1 1 calc R U . . .
C26 C 0.3295(2) 0.71808(12) 0.72279(8) 0.0242(4) Uani 1 1 d . . . . .
H26A H 0.259451 0.763573 0.723062 0.036 Uiso 1 1 calc R U . . .
H26B H 0.367025 0.705872 0.759921 0.036 Uiso 1 1 calc R U . . .
H26C H 0.274956 0.671871 0.707164 0.036 Uiso 1 1 calc R U . . .
C27 C 0.5390(2) 0.81039(12) 0.70974(9) 0.0286(4) Uani 1 1 d . . . . .
H27A H 0.619412 0.824535 0.685370 0.043 Uiso 1 1 calc R U . . .
H27B H 0.585178 0.801205 0.746203 0.043 Uiso 1 1 calc R U . . .
H27C H 0.464500 0.853862 0.710756 0.043 Uiso 1 1 calc R U . . .
C28 C 0.70169(19) 0.61709(10) 0.55482(7) 0.0155(3) Uani 1 1 d . . . . .
H28 H 0.644528 0.612323 0.518809 0.019 Uiso 1 1 calc R U . . .
C29 C 0.7879(2) 0.69758(10) 0.55795(7) 0.0191(3) Uani 1 1 d . . . . .
H29A H 0.750489 0.732925 0.528077 0.023 Uiso 1 1 calc R U . . .
H29B H 0.771681 0.724366 0.592778 0.023 Uiso 1 1 calc R U . . .
C30 C 0.9587(2) 0.67841(13) 0.55316(9) 0.0300(4) Uani 1 1 d . . . . .
H30A H 1.005465 0.715390 0.527688 0.036 Uiso 1 1 calc R U . . .
H30B H 1.015195 0.682489 0.588859 0.036 Uiso 1 1 calc R U . . .
C31 C 0.9622(2) 0.59342(12) 0.53196(8) 0.0240(4) Uani 1 1 d . . . . .
H31A H 1.061074 0.567275 0.542472 0.029 Uiso 1 1 calc R U . . .
H31B H 0.945850 0.592040 0.492067 0.029 Uiso 1 1 calc R U . . .
C32 C 0.8293(2) 0.55373(11) 0.55933(8) 0.0234(4) Uani 1 1 d . . . . .
H32A H 0.858007 0.541153 0.597634 0.028 Uiso 1 1 calc R U . . .
H32B H 0.796824 0.504296 0.540278 0.028 Uiso 1 1 calc R U . . .
C33 C 0.43816(19) 0.52726(10) 0.59131(7) 0.0152(3) Uani 1 1 d . . . . .
H33 H 0.398226 0.531896 0.552776 0.018 Uiso 1 1 calc R U . . .
C34 C 0.30283(19) 0.52493(11) 0.62868(7) 0.0193(3) Uani 1 1 d . . . . .
H34A H 0.337314 0.537371 0.666521 0.023 Uiso 1 1 calc R U . . .
H34B H 0.221601 0.562982 0.616474 0.023 Uiso 1 1 calc R U . . .
C35 C 0.2459(2) 0.43951(11) 0.62347(8) 0.0254(4) Uani 1 1 d . . . . .
H35A H 0.191416 0.423604 0.655783 0.031 Uiso 1 1 calc R U . . .
H35B H 0.175669 0.433099 0.590955 0.031 Uiso 1 1 calc R U . . .
C36 C 0.3905(3) 0.39037(14) 0.61860(14) 0.0533(8) Uani 1 1 d . . . . .
H36A H 0.371735 0.347304 0.591804 0.064 Uiso 1 1 calc R U . . .
H36B H 0.421863 0.366073 0.653934 0.064 Uiso 1 1 calc R U . . .
C37 C 0.5161(2) 0.44570(10) 0.60047(8) 0.0218(4) Uani 1 1 d . . . . .
H37A H 0.558069 0.426136 0.566586 0.026 Uiso 1 1 calc R U . . .
H37B H 0.600824 0.449468 0.628665 0.026 Uiso 1 1 calc R U . . .

loop_
_atom_site_aniso_label
_atom_site_aniso_U_11
_atom_site_aniso_U_22
_atom_site_aniso_U_33
_atom_site_aniso_U_23
_atom_site_aniso_U_13
_atom_site_aniso_U_12
Br1 0.01747(8) 0.02419(9) 0.01868(8) 0.00909(7) -0.00297(6) -0.00897(7)
Br2 0.01667(8) 0.02554(9) 0.01680(8) 0.00598(6) -0.00095(6) -0.00857(6)
Cu1 0.01749(10) 0.01686(10) 0.01186(9) 0.00142(7) -0.00084(7) -0.00326(8)
Cu2 0.01664(10) 0.01797(10) 0.01277(9) 0.00031(7) 0.00026(7) -0.00342(8)
P1 0.01405(18) 0.00882(17) 0.01103(17) -0.00019(14) 0.00072(14) 0.00129(14)
P2 0.01306(17) 0.01010(18) 0.01249(18) -0.00011(14) 0.00115(14) -0.00021(14)
N1 0.0189(7) 0.0110(6) 0.0161(6) -0.0001(5) 0.0036(5) 0.0009(5)
N2 0.0177(6) 0.0152(7) 0.0136(6) -0.0024(5) 0.0045(5) -0.0034(5)
C2 0.0170(7) 0.0096(7) 0.0149(7) -0.0006(6) 0.0034(6) 0.0026(6)
C3 0.0245(8) 0.0164(8) 0.0194(8) 0.0017(6) 0.0002(7) 0.0065(7)
C4 0.0298(10) 0.0159(8) 0.0290(10) 0.0040(7) 0.0004(8) 0.0086(7)
C5 0.0255(9) 0.0108(7) 0.0296(9) -0.0025(7) 0.0054(7) 0.0062(7)
C6 0.0235(9) 0.0217(9) 0.0250(9) -0.0011(7) 0.0127(7) -0.0016(7)
C7 0.0265(9) 0.0174(8) 0.0277(9) -0.0102(7) 0.0022(7) -0.0044(7)
C8 0.0186(7) 0.0128(7) 0.0132(7) 0.0003(6) 0.0033(6) 0.0025(6)
C9 0.0213(8) 0.0163(8) 0.0199(8) 0.0002(6) 0.0059(6) 0.0051(7)
C10 0.0196(8) 0.0272(10) 0.0193(8) 0.0010(7) 0.0054(7) 0.0055(7)
C11 0.0208(8) 0.0248(9) 0.0241(9) 0.0023(7) 0.0049(7) -0.0007(7)
C12 0.0207(8) 0.0151(8) 0.0214(8) 0.0030(6) 0.0065(6) 0.0007(6)
C13 0.0156(7) 0.0116(7) 0.0142(7) -0.0022(6) -0.0007(6) 0.0007(6)
C14 0.0149(7) 0.0169(8) 0.0204(8) -0.0040(6) 0.0025(6) 0.0013(6)
C15 0.0196(8) 0.0173(8) 0.0284(9) -0.0021(7) 0.0039(7) -0.0043(7)
C16 0.0206(8) 0.0144(8) 0.0343(10) -0.0057(7) 0.0017(7) -0.0021(7)
C17 0.0169(8) 0.0127(8) 0.0288(9) -0.0047(7) 0.0012(7) 0.0007(6)
N21 0.0176(7) 0.0127(6) 0.0216(7) 0.0015(5) 0.0048(5) 0.0032(5)
N22 0.0200(7) 0.0159(7) 0.0189(7) -0.0027(5) 0.0062(6) -0.0025(5)
C22 0.0151(7) 0.0122(7) 0.0186(8) 0.0011(6) 0.0023(6) -0.0003(6)
C23 0.0212(8) 0.0196(9) 0.0225(8) 0.0043(7) -0.0012(7) 0.0006(7)
C24 0.0227(9) 0.0204(9) 0.0348(10) 0.0120(8) 0.0010(8) 0.0047(7)
C25 0.0243(9) 0.0152(8) 0.0369(11) 0.0056(8) 0.0086(8) 0.0063(7)
C26 0.0247(9) 0.0219(9) 0.0276(9) 0.0001(7) 0.0151(7) 0.0020(7)
C27 0.0273(10) 0.0186(9) 0.0403(12) -0.0116(8) 0.0048(8) -0.0031(8)
C28 0.0183(7) 0.0139(8) 0.0146(7) 0.0009(6) 0.0036(6) -0.0014(6)
C29 0.0221(8) 0.0163(8) 0.0195(8) 0.0014(6) 0.0061(6) -0.0031(7)
C30 0.0228(9) 0.0350(11) 0.0328(11) -0.0087(9) 0.0068(8) -0.0075(8)
C31 0.0203(8) 0.0310(10) 0.0215(9) -0.0008(7) 0.0078(7) 0.0025(7)
C32 0.0255(9) 0.0189(9) 0.0267(9) 0.0046(7) 0.0110(7) 0.0066(7)
C33 0.0179(7) 0.0126(7) 0.0149(7) 0.0000(6) -0.0011(6) -0.0019(6)
C34 0.0157(7) 0.0174(8) 0.0250(9) -0.0010(7) 0.0019(6) -0.0041(6)
C35 0.0256(9) 0.0205(9) 0.0305(10) -0.0028(7) 0.0039(8) -0.0085(7)
C36 0.0390(13) 0.0174(10) 0.106(2) 0.0194(13) 0.0312(15) 0.0011(9)
C37 0.0222(8) 0.0115(8) 0.0318(10) -0.0012(7) 0.0031(7) -0.0020(6)

loop_
_atom_type_symbol
_atom_type_description
_atom_type_scat_dispersion_real
_atom_type_scat_dispersion_imag
_atom_type_scat_source
C C 0.0033 0.0016 'International Tables Vol C Tables 4.2.6.8 and 6.1.1.4'
H H 0.0000 0.0000 'International Tables Vol C Tables 4.2.6.8 and 6.1.1.4'
N N 0.0061 0.0033 'International Tables Vol C Tables 4.2.6.8 and 6.1.1.4'
P P 0.1023 0.0942 'International Tables Vol C Tables 4.2.6.8 and 6.1.1.4'
Cu Cu 0.3201 1.2651 'International Tables Vol C Tables 4.2.6.8 and 6.1.1.4'
Br Br -0.2901 2.4595 'International Tables Vol C Tables 4.2.6.8 and 6.1.1.4'

loop_
_geom_angle_atom_site_label_1
_geom_angle_atom_site_label_2
_geom_angle_atom_site_label_3
_geom_angle
_geom_angle_site_symmetry_1
_geom_angle_site_symmetry_3
_geom_angle_publ_flag
Cu1 Br1 Cu2 70.069(8) . . ?
Cu2 Br2 Cu1 69.989(8) . . ?
P1 Cu1 N2 84.56(4) . . ?
P1 Cu1 Br1 126.495(15) . . ?
N2 Cu1 Br1 105.07(3) . . ?
P1 Cu1 Br2 118.902(15) . . ?
N2 Cu1 Br2 102.97(3) . . ?
Br1 Cu1 Br2 110.001(9) . . ?
P1 Cu1 Cu2 162.624(15) . . ?
N2 Cu1 Cu2 112.21(3) . . ?
Br1 Cu1 Cu2 55.425(7) . . ?
Br2 Cu1 Cu2 54.670(7) . . ?
P2 Cu2 N22 84.76(4) . . ?
P2 Cu2 Br2 124.487(15) . . ?
N22 Cu2 Br2 103.31(4) . . ?
P2 Cu2 Br1 120.919(15) . . ?
N22 Cu2 Br1 105.24(4) . . ?
Br2 Cu2 Br1 109.755(10) . . ?
P2 Cu2 Cu1 157.047(15) . . ?
N22 Cu2 Cu1 118.13(4) . . ?
Br2 Cu2 Cu1 55.342(7) . . ?
Br1 Cu2 Cu1 54.506(7) . . ?
C2 P1 C13 102.83(8) . . ?
C2 P1 C8 102.21(7) . . ?
C13 P1 C8 106.30(8) . . ?
C2 P1 Cu1 102.81(5) . . ?
C13 P1 Cu1 120.51(5) . . ?
C8 P1 Cu1 119.12(6) . . ?
C22 P2 C33 102.99(8) . . ?
C22 P2 C28 102.13(8) . . ?
C33 P2 C28 106.17(8) . . ?
C22 P2 Cu2 102.90(6) . . ?
C33 P2 Cu2 118.75(5) . . ?
C28 P2 Cu2 120.88(6) . . ?
C5 N1 C2 109.92(14) . . ?
C5 N1 N2 126.38(14) . . ?
C2 N1 N2 122.46(13) . . ?
N1 N2 C7 110.75(14) . . ?
N1 N2 C6 109.02(13) . . ?
C7 N2 C6 110.92(14) . . ?
N1 N2 Cu1 106.11(9) . . ?
C7 N2 Cu1 109.39(11) . . ?
C6 N2 Cu1 110.54(11) . . ?
C3 C2 N1 106.66(14) . . ?
C3 C2 P1 132.72(13) . . ?
N1 C2 P1 120.27(12) . . ?
C2 C3 C4 108.10(16) . . ?
C2 C3 H3 126.0 . . ?
C4 C3 H3 126.0 . . ?
C5 C4 C3 107.66(16) . . ?
C5 C4 H4 126.2 . . ?
C3 C4 H4 126.2 . . ?
C4 C5 N1 107.65(15) . . ?
C4 C5 H5 126.2 . . ?
N1 C5 H5 126.2 . . ?
N2 C6 H6A 109.5 . . ?
N2 C6 H6B 109.5 . . ?
H6A C6 H6B 109.5 . . ?
N2 C6 H6C 109.5 . . ?
H6A C6 H6C 109.5 . . ?
H6B C6 H6C 109.5 . . ?
N2 C7 H7A 109.5 . . ?
N2 C7 H7B 109.5 . . ?
H7A C7 H7B 109.5 . . ?
N2 C7 H7C 109.5 . . ?
H7A C7 H7C 109.5 . . ?
H7B C7 H7C 109.5 . . ?
C9 C8 C12 104.44(14) . . ?
C9 C8 P1 113.71(11) . . ?
C12 C8 P1 111.00(11) . . ?
C9 C8 H8 109.2 . . ?
C12 C8 H8 109.2 . . ?
P1 C8 H8 109.2 . . ?
C10 C9 C8 103.05(14) . . ?
C10 C9 H9A 111.2 . . ?
C8 C9 H9A 111.2 . . ?
C10 C9 H9B 111.2 . . ?
C8 C9 H9B 111.2 . . ?
H9A C9 H9B 109.1 . . ?
C9 C10 C11 102.83(14) . . ?
C9 C10 H10A 111.2 . . ?
C11 C10 H10A 111.2 . . ?
C9 C10 H10B 111.2 . . ?
C11 C10 H10B 111.2 . . ?
H10A C10 H10B 109.1 . . ?
C10 C11 C12 104.55(15) . . ?
C10 C11 H11A 110.8 . . ?
C12 C11 H11A 110.8 . . ?
C10 C11 H11B 110.8 . . ?
C12 C11 H11B 110.8 . . ?
H11A C11 H11B 108.9 . . ?
C11 C12 C8 106.43(14) . . ?
C11 C12 H12A 110.4 . . ?
C8 C12 H12A 110.4 . . ?
C11 C12 H12B 110.4 . . ?
C8 C12 H12B 110.4 . . ?
H12A C12 H12B 108.6 . . ?
C17 C13 C14 101.84(13) . . ?
C17 C13 P1 113.90(11) . . ?
C14 C13 P1 111.69(11) . . ?
C17 C13 H13 109.7 . . ?
C14 C13 H13 109.7 . . ?
P1 C13 H13 109.7 . . ?
C13 C14 C15 104.86(13) . . ?
C13 C14 H14A 110.8 . . ?
C15 C14 H14A 110.8 . . ?
C13 C14 H14B 110.8 . . ?
C15 C14 H14B 110.8 . . ?
H14A C14 H14B 108.9 . . ?
C16 C15 C14 106.25(14) . . ?
C16 C15 H15A 110.5 . . ?
C14 C15 H15A 110.5 . . ?
C16 C15 H15B 110.5 . . ?
C14 C15 H15B 110.5 . . ?
H15A C15 H15B 108.7 . . ?
C17 C16 C15 105.52(14) . . ?
C17 C16 H16A 110.6 . . ?
C15 C16 H16A 110.6 . . ?
C17 C16 H16B 110.6 . . ?
C15 C16 H16B 110.6 . . ?
H16A C16 H16B 108.8 . . ?
C16 C17 C13 103.91(14) . . ?
C16 C17 H17A 111.0 . . ?
C13 C17 H17A 111.0 . . ?
C16 C17 H17B 111.0 . . ?
C13 C17 H17B 111.0 . . ?
H17A C17 H17B 109.0 . . ?
C25 N21 C22 109.75(15) . . ?
C25 N21 N22 126.71(15) . . ?
C22 N21 N22 123.54(14) . . ?
N21 N22 C27 109.71(14) . . ?
N21 N22 C26 109.55(14) . . ?
C27 N22 C26 111.23(15) . . ?
N21 N22 Cu2 107.36(9) . . ?
C27 N22 Cu2 108.89(11) . . ?
C26 N22 Cu2 110.02(11) . . ?
N21 C22 C23 106.59(15) . . ?
N21 C22 P2 120.43(12) . . ?
C23 C22 P2 132.98(14) . . ?
C22 C23 C24 107.77(17) . . ?
C22 C23 H23 126.1 . . ?
C24 C23 H23 126.1 . . ?
C25 C24 C23 107.83(16) . . ?
C25 C24 H24 126.1 . . ?
C23 C24 H24 126.1 . . ?
C24 C25 N21 108.06(17) . . ?
C24 C25 H25 126.0 . . ?
N21 C25 H25 126.0 . . ?
N22 C26 H26A 109.5 . . ?
N22 C26 H26B 109.5 . . ?
H26A C26 H26B 109.5 . . ?
N22 C26 H26C 109.5 . . ?
H26A C26 H26C 109.5 . . ?
H26B C26 H26C 109.5 . . ?
N22 C27 H27A 109.5 . . ?
N22 C27 H27B 109.5 . . ?
H27A C27 H27B 109.5 . . ?
N22 C27 H27C 109.5 . . ?
H27A C27 H27C 109.5 . . ?
H27B C27 H27C 109.5 . . ?
C32 C28 C29 104.74(14) . . ?
C32 C28 P2 113.94(12) . . ?
C29 C28 P2 109.96(11) . . ?
C32 C28 H28 109.4 . . ?
C29 C28 H28 109.4 . . ?
P2 C28 H28 109.4 . . ?
C30 C29 C28 106.44(15) . . ?
C30 C29 H29A 110.4 . . ?
C28 C29 H29A 110.4 . . ?
C30 C29 H29B 110.4 . . ?
C28 C29 H29B 110.4 . . ?
H29A C29 H29B 108.6 . . ?
C31 C30 C29 105.19(15) . . ?
C31 C30 H30A 110.7 . . ?
C29 C30 H30A 110.7 . . ?
C31 C30 H30B 110.7 . . ?
C29 C30 H30B 110.7 . . ?
H30A C30 H30B 108.8 . . ?
C30 C31 C32 103.11(15) . . ?
C30 C31 H31A 111.1 . . ?
C32 C31 H31A 111.1 . . ?
C30 C31 H31B 111.1 . . ?
C32 C31 H31B 111.1 . . ?
H31A C31 H31B 109.1 . . ?
C31 C32 C28 103.22(15) . . ?
C31 C32 H32A 111.1 . . ?
C28 C32 H32A 111.1 . . ?
C31 C32 H32B 111.1 . . ?
C28 C32 H32B 111.1 . . ?
H32A C32 H32B 109.1 . . ?
C34 C33 C37 103.62(14) . . ?
C34 C33 P2 110.71(11) . . ?
C37 C33 P2 113.31(12) . . ?
C34 C33 H33 109.7 . . ?
C37 C33 H33 109.7 . . ?
P2 C33 H33 109.7 . . ?
C35 C34 C33 103.31(14) . . ?
C35 C34 H34A 111.1 . . ?
C33 C34 H34A 111.1 . . ?
C35 C34 H34B 111.1 . . ?
C33 C34 H34B 111.1 . . ?
H34A C34 H34B 109.1 . . ?
C36 C35 C34 104.60(16) . . ?
C36 C35 H35A 110.8 . . ?
C34 C35 H35A 110.8 . . ?
C36 C35 H35B 110.8 . . ?
C34 C35 H35B 110.8 . . ?
H35A C35 H35B 108.9 . . ?
C35 C36 C37 107.75(17) . . ?
C35 C36 H36A 110.2 . . ?
C37 C36 H36A 110.2 . . ?
C35 C36 H36B 110.2 . . ?
C37 C36 H36B 110.2 . . ?
H36A C36 H36B 108.5 . . ?
C36 C37 C33 105.56(15) . . ?
C36 C37 H37A 110.6 . . ?
C33 C37 H37A 110.6 . . ?
C36 C37 H37B 110.6 . . ?
C33 C37 H37B 110.6 . . ?
H37A C37 H37B 108.8 . . ?

loop_
_geom_bond_atom_site_label_1
_geom_bond_atom_site_label_2
_geom_bond_distance
_geom_bond_site_symmetry_2
_geom_bond_publ_flag
Br1 Cu1 2.4297(3) . ?
Br1 Cu2 2.4572(3) . ?
Br2 Cu2 2.4359(3) . ?
Br2 Cu1 2.4560(3) . ?
Cu1 P1 2.1867(4) . ?
Cu1 N2 2.4157(15) . ?
Cu1 Cu2 2.8055(3) . ?
Cu2 P2 2.1868(5) . ?
Cu2 N22 2.4056(15) . ?
P1 C2 1.8010(16) . ?
P1 C13 1.8377(16) . ?
P1 C8 1.8386(17) . ?
P2 C22 1.8007(17) . ?
P2 C33 1.8361(17) . ?
P2 C28 1.8366(17) . ?
N1 C5 1.375(2) . ?
N1 C2 1.382(2) . ?
N1 N2 1.4250(19) . ?
N2 C7 1.470(2) . ?
N2 C6 1.475(2) . ?
C2 C3 1.380(2) . ?
C3 C4 1.413(2) . ?
C3 H3 0.9500 . ?
C4 C5 1.370(3) . ?
C4 H4 0.9500 . ?
C5 H5 0.9500 . ?
C6 H6A 0.9800 . ?
C6 H6B 0.9800 . ?
C6 H6C 0.9800 . ?
C7 H7A 0.9800 . ?
C7 H7B 0.9800 . ?
C7 H7C 0.9800 . ?
C8 C9 1.545(2) . ?
C8 C12 1.557(2) . ?
C8 H8 1.0000 . ?
C9 C10 1.529(3) . ?
C9 H9A 0.9900 . ?
C9 H9B 0.9900 . ?
C10 C11 1.529(3) . ?
C10 H10A 0.9900 . ?
C10 H10B 0.9900 . ?
C11 C12 1.540(2) . ?
C11 H11A 0.9900 . ?
C11 H11B 0.9900 . ?
C12 H12A 0.9900 . ?
C12 H12B 0.9900 . ?
C13 C17 1.537(2) . ?
C13 C14 1.540(2) . ?
C13 H13 1.0000 . ?
C14 C15 1.541(2) . ?
C14 H14A 0.9900 . ?
C14 H14B 0.9900 . ?
C15 C16 1.540(3) . ?
C15 H15A 0.9900 . ?
C15 H15B 0.9900 . ?
C16 C17 1.535(2) . ?
C16 H16A 0.9900 . ?
C16 H16B 0.9900 . ?
C17 H17A 0.9900 . ?
C17 H17B 0.9900 . ?
N21 C25 1.371(2) . ?
N21 C22 1.380(2) . ?
N21 N22 1.423(2) . ?
N22 C27 1.474(2) . ?
N22 C26 1.476(2) . ?
C22 C23 1.381(2) . ?
C23 C24 1.414(3) . ?
C23 H23 0.9500 . ?
C24 C25 1.355(3) . ?
C24 H24 0.9500 . ?
C25 H25 0.9500 . ?
C26 H26A 0.9800 . ?
C26 H26B 0.9800 . ?
C26 H26C 0.9800 . ?
C27 H27A 0.9800 . ?
C27 H27B 0.9800 . ?
C27 H27C 0.9800 . ?
C28 C32 1.542(2) . ?
C28 C29 1.549(2) . ?
C28 H28 1.0000 . ?
C29 C30 1.536(3) . ?
C29 H29A 0.9900 . ?
C29 H29B 0.9900 . ?
C30 C31 1.525(3) . ?
C30 H30A 0.9900 . ?
C30 H30B 0.9900 . ?
C31 C32 1.529(3) . ?
C31 H31A 0.9900 . ?
C31 H31B 0.9900 . ?
C32 H32A 0.9900 . ?
C32 H32B 0.9900 . ?
C33 C34 1.541(2) . ?
C33 C37 1.543(2) . ?
C33 H33 1.0000 . ?
C34 C35 1.524(2) . ?
C34 H34A 0.9900 . ?
C34 H34B 0.9900 . ?
C35 C36 1.519(3) . ?
C35 H35A 0.9900 . ?
C35 H35B 0.9900 . ?
C36 C37 1.525(3) . ?
C36 H36A 0.9900 . ?
C36 H36B 0.9900 . ?
C37 H37A 0.9900 . ?
C37 H37B 0.9900 . ?

loop_
_geom_hbond_atom_site_label_D
_geom_hbond_atom_site_label_H
_geom_hbond_atom_site_label_A
_geom_hbond_distance_DH
_geom_hbond_distance_HA
_geom_hbond_distance_DA
_geom_hbond_angle_DHA
_geom_hbond_site_symmetry_A
_geom_hbond_publ_flag
C5 H5 Br1 0.95 3.04 3.9507(18) 161.5 2_746 yes
C7 H7B Br2 0.98 3.12 3.639(2) 114.6 . yes
C26 H26B Br2 0.98 3.14 3.635(2) 112.9 . yes
C34 H34A Br2 0.99 3.11 4.0408(18) 157.6 . yes

loop_
_geom_torsion_atom_site_label_1
_geom_torsion_atom_site_label_2
_geom_torsion_atom_site_label_3
_geom_torsion_atom_site_label_4
_geom_torsion
_geom_torsion_site_symmetry_1
_geom_torsion_site_symmetry_2
_geom_torsion_site_symmetry_3
_geom_torsion_site_symmetry_4
_geom_torsion_publ_flag
C5 N1 N2 C7 53.5(2) . . . . ?
C2 N1 N2 C7 -140.54(16) . . . . ?
C5 N1 N2 C6 -68.8(2) . . . . ?
C2 N1 N2 C6 97.15(17) . . . . ?
C5 N1 N2 Cu1 172.11(14) . . . . ?
C2 N1 N2 Cu1 -21.91(17) . . . . ?
C5 N1 C2 C3 -1.1(2) . . . . ?
N2 N1 C2 C3 -169.08(15) . . . . ?
C5 N1 C2 P1 -175.04(12) . . . . ?
N2 N1 C2 P1 16.9(2) . . . . ?
C13 P1 C2 C3 61.38(19) . . . . ?
C8 P1 C2 C3 -48.73(19) . . . . ?
Cu1 P1 C2 C3 -172.77(17) . . . . ?
C13 P1 C2 N1 -126.48(13) . . . . ?
C8 P1 C2 N1 123.42(14) . . . . ?
Cu1 P1 C2 N1 -0.62(14) . . . . ?
N1 C2 C3 C4 0.5(2) . . . . ?
P1 C2 C3 C4 173.42(15) . . . . ?
C2 C3 C4 C5 0.2(2) . . . . ?
C3 C4 C5 N1 -0.9(2) . . . . ?
C2 N1 C5 C4 1.2(2) . . . . ?
N2 N1 C5 C4 168.65(16) . . . . ?
C2 P1 C8 C9 -170.38(12) . . . . ?
C13 P1 C8 C9 82.16(13) . . . . ?
Cu1 P1 C8 C9 -58.04(13) . . . . ?
C2 P1 C8 C12 -52.98(13) . . . . ?
C13 P1 C8 C12 -160.44(11) . . . . ?
Cu1 P1 C8 C12 59.36(12) . . . . ?
C12 C8 C9 C10 32.48(17) . . . . ?
P1 C8 C9 C10 153.62(12) . . . . ?
C8 C9 C10 C11 -43.56(17) . . . . ?
C9 C10 C11 C12 37.57(18) . . . . ?
C10 C11 C12 C8 -17.21(18) . . . . ?
C9 C8 C12 C11 -9.42(17) . . . . ?
P1 C8 C12 C11 -132.34(13) . . . . ?
C2 P1 C13 C17 -176.90(12) . . . . ?
C8 P1 C13 C17 -69.89(14) . . . . ?
Cu1 P1 C13 C17 69.64(13) . . . . ?
C2 P1 C13 C14 68.40(13) . . . . ?
C8 P1 C13 C14 175.42(11) . . . . ?
Cu1 P1 C13 C14 -45.06(13) . . . . ?
C17 C13 C14 C15 37.53(16) . . . . ?
P1 C13 C14 C15 159.46(12) . . . . ?
C13 C14 C15 C16 -19.31(19) . . . . ?
C14 C15 C16 C17 -6.6(2) . . . . ?
C15 C16 C17 C13 30.13(19) . . . . ?
C14 C13 C17 C16 -41.74(17) . . . . ?
P1 C13 C17 C16 -162.13(12) . . . . ?
C25 N21 N22 C27 -54.8(2) . . . . ?
C22 N21 N22 C27 125.45(17) . . . . ?
C25 N21 N22 C26 67.5(2) . . . . ?
C22 N21 N22 C26 -112.18(17) . . . . ?
C25 N21 N22 Cu2 -173.03(14) . . . . ?
C22 N21 N22 Cu2 7.27(18) . . . . ?
C25 N21 C22 C23 0.66(19) . . . . ?
N22 N21 C22 C23 -179.59(15) . . . . ?
C25 N21 C22 P2 179.83(13) . . . . ?
N22 N21 C22 P2 -0.4(2) . . . . ?
C33 P2 C22 N21 116.78(14) . . . . ?
C28 P2 C22 N21 -133.23(14) . . . . ?
Cu2 P2 C22 N21 -7.22(14) . . . . ?
C33 P2 C22 C23 -64.31(19) . . . . ?
C28 P2 C22 C23 45.69(19) . . . . ?
Cu2 P2 C22 C23 171.69(17) . . . . ?
N21 C22 C23 C24 -0.3(2) . . . . ?
P2 C22 C23 C24 -179.35(14) . . . . ?
C22 C23 C24 C25 -0.1(2) . . . . ?
C23 C24 C25 N21 0.5(2) . . . . ?
C22 N21 C25 C24 -0.7(2) . . . . ?
N22 N21 C25 C24 179.51(16) . . . . ?
C22 P2 C28 C32 175.89(13) . . . . ?
C33 P2 C28 C32 -76.55(14) . . . . ?
Cu2 P2 C28 C32 62.65(14) . . . . ?
C22 P2 C28 C29 58.68(13) . . . . ?
C33 P2 C28 C29 166.24(11) . . . . ?
Cu2 P2 C28 C29 -54.57(13) . . . . ?
C32 C28 C29 C30 10.51(18) . . . . ?
P2 C28 C29 C30 133.32(13) . . . . ?
C28 C29 C30 C31 15.3(2) . . . . ?
C29 C30 C31 C32 -35.5(2) . . . . ?
C30 C31 C32 C28 42.01(19) . . . . ?
C29 C28 C32 C31 -32.27(18) . . . . ?
P2 C28 C32 C31 -152.46(13) . . . . ?
C22 P2 C33 C34 -63.96(13) . . . . ?
C28 P2 C33 C34 -170.90(12) . . . . ?
Cu2 P2 C33 C34 48.87(13) . . . . ?
C22 P2 C33 C37 -179.87(12) . . . . ?
C28 P2 C33 C37 73.18(14) . . . . ?
Cu2 P2 C33 C37 -67.05(13) . . . . ?
C37 C33 C34 C35 -38.32(17) . . . . ?
P2 C33 C34 C35 -160.12(12) . . . . ?
C33 C34 C35 C36 36.2(2) . . . . ?
C34 C35 C36 C37 -20.3(3) . . . . ?
C35 C36 C37 C33 -3.6(3) . . . . ?
C34 C33 C37 C36 25.8(2) . . . . ?
P2 C33 C37 C36 145.80(18) . . . . ?
